data_4038711
loop_
_publ_author_name
'Wang, Junwei'
'Rong, Quanjin'
'Zhao, Lei'
'Pan, Xiang'
'Zhao, Lin'
'Zhao, Kun'
'Hu, Lihong'

_publ_section_title
;
 Synthesis of 1,4-Dihydroquinolines and 4<i>H</i>-Chromenes via
 Organocatalytic Domino Aza/Oxa-Michael/1,6-Addition Reactions of
 <i>para</i>-Quinone Methides and Ynals.
;
_journal_name_full 'The Journal of organic chemistry'
_journal_paper_doi 10.1021/acs.joc.0c01315
_journal_year 2020
_chemical_formula_sum 'C37 H39 N O4 S'
_chemical_formula_weight 593.75
_space_group_crystal_system monoclinic
_space_group_IT_number 14
_space_group_name_Hall '-P 2yn'
_space_group_name_H-M_alt 'P 1 21/n 1'
_atom_sites_solution_hydrogens geom
_audit_creation_method SHELXL-2018/3
_cell_angle_alpha 90
_cell_angle_beta 101.443(5)
_cell_angle_gamma 90
_cell_formula_units_Z 4
_cell_length_a 9.0613(10)
_cell_length_b 17.674(2)
_cell_length_c 20.106(2)
_cell_measurement_reflns_used 2095
_cell_measurement_temperature 190(2)
_cell_measurement_theta_max 53.57
_cell_measurement_theta_min 11.93
_cell_volume 3156.0(6)
_computing_structure_refinement 'SHELXL-2018/3 (Sheldrick, 2018)'
_computing_structure_solution 'SHELXT 2014/5 (Sheldrick, 2014)'
_diffrn_ambient_temperature 190(2)
_diffrn_measured_fraction_theta_full 0.990
_diffrn_measured_fraction_theta_max 0.989
_diffrn_measurement_device_type 'Bruker APEX-II CCD'
_diffrn_measurement_method '\f and \w scans'
_diffrn_radiation_type GaK\a
_diffrn_radiation_wavelength 1.34139
_diffrn_reflns_av_R_equivalents 0.0801
_diffrn_reflns_av_unetI/netI 0.0614
_diffrn_reflns_Laue_measured_fraction_full 0.990
_diffrn_reflns_Laue_measured_fraction_max 0.989
_diffrn_reflns_limit_h_max 10
_diffrn_reflns_limit_h_min -10
_diffrn_reflns_limit_k_max 21
_diffrn_reflns_limit_k_min -16
_diffrn_reflns_limit_l_max 24
_diffrn_reflns_limit_l_min -23
_diffrn_reflns_number 22532
_diffrn_reflns_point_group_measured_fraction_full 0.990
_diffrn_reflns_point_group_measured_fraction_max 0.989
_diffrn_reflns_theta_full 53.594
_diffrn_reflns_theta_max 53.823
_diffrn_reflns_theta_min 2.922
_exptl_absorpt_coefficient_mu 0.800
_exptl_crystal_density_diffrn 1.250
_exptl_crystal_description block
_exptl_crystal_F_000 1264
_exptl_crystal_size_max 0.120
_exptl_crystal_size_mid 0.110
_exptl_crystal_size_min 0.080
_refine_diff_density_max 0.330
_refine_diff_density_min -0.446
_refine_diff_density_rms 0.059
_refine_ls_extinction_method none
_refine_ls_goodness_of_fit_ref 1.019
_refine_ls_hydrogen_treatment constr
_refine_ls_matrix_type full
_refine_ls_number_parameters 396
_refine_ls_number_reflns 5695
_refine_ls_number_restraints 2
_refine_ls_restrained_S_all 1.030
_refine_ls_R_factor_all 0.0770
_refine_ls_R_factor_gt 0.0534
_refine_ls_shift/su_max 0.000
_refine_ls_shift/su_mean 0.000
_refine_ls_structure_factor_coef Fsqd
_refine_ls_weighting_details 'w=1/[\s^2^(Fo^2^)+(0.0628P)^2^+2.5638P] where P=(Fo^2^+2Fc^2^)/3'
_refine_ls_weighting_scheme calc
_refine_ls_wR_factor_gt 0.1333
_refine_ls_wR_factor_ref 0.1458
_reflns_Friedel_coverage 0.000
_reflns_number_gt 4412
_reflns_number_total 5695
_reflns_threshold_expression 'I > 2\s(I)'
_cod_data_source_file jo0c01315_si_002.cif
_cod_data_source_block 20191218LI_NZY_APa_0m_a
_cod_original_cell_volume 3156.1(6)
_cod_original_sg_symbol_H-M 'P 21/n'
_cod_database_code 4038711
_shelx_shelxl_version_number 2018/3
_shelx_space_group_comment
;
The symmetry employed for this shelxl refinement is uniquely defined
by the following loop, which should always be used as a source of
symmetry information in preference to the above space-group names.
They are only intended as comments.
;
_shelx_estimated_absorpt_t_min 0.910
_shelx_estimated_absorpt_t_max 0.939

loop_
_space_group_symop_operation_xyz
'x, y, z'
'-x+1/2, y+1/2, -z+1/2'
'-x, -y, -z'
'x-1/2, -y-1/2, z-1/2'

loop_
_atom_site_label
_atom_site_type_symbol
_atom_site_fract_x
_atom_site_fract_y
_atom_site_fract_z
_atom_site_U_iso_or_equiv
_atom_site_adp_type
_atom_site_occupancy
_atom_site_site_symmetry_order
_atom_site_calc_flag
_atom_site_refinement_flags_posn
_atom_site_refinement_flags_adp
_atom_site_refinement_flags_occupancy
_atom_site_disorder_assembly
_atom_site_disorder_group
C1 C 0.3650(4) 0.48854(19) 0.19088(17) 0.0518(8) Uani 1 1 d . . . . .
H1A H 0.439443 0.448646 0.189529 0.078 Uiso 1 1 calc R U . . .
H1B H 0.299680 0.493594 0.146004 0.078 Uiso 1 1 calc DR U . . .
H1C H 0.303916 0.475347 0.224321 0.078 Uiso 1 1 calc R U . . .
C2 C 0.4997(4) 0.5991(2) 0.14923(17) 0.0545(9) Uani 1 1 d . . . . .
H2A H 0.541462 0.649560 0.161114 0.082 Uiso 1 1 calc R U . . .
H2B H 0.414022 0.603032 0.111074 0.082 Uiso 1 1 calc DR U . . .
H2C H 0.577323 0.566731 0.136343 0.082 Uiso 1 1 calc R U . . .
C3 C 0.5897(3) 0.5444(2) 0.26317(16) 0.0497(8) Uani 1 1 d . . . . .
H3A H 0.652624 0.510125 0.242436 0.075 Uiso 1 1 calc R U . . .
H3B H 0.561549 0.519628 0.302463 0.075 Uiso 1 1 calc R U . . .
H3C H 0.645998 0.590780 0.277895 0.075 Uiso 1 1 calc R U . . .
C4 C 0.4468(3) 0.56421(17) 0.21101(13) 0.0358(6) Uani 1 1 d . . . . .
C5 C 0.3446(3) 0.61930(15) 0.24101(12) 0.0287(5) Uani 1 1 d . . . . .
C6 C 0.2147(3) 0.65243(15) 0.20164(12) 0.0291(6) Uani 1 1 d . . . . .
C7 C 0.1212(3) 0.70206(15) 0.22925(12) 0.0275(5) Uani 1 1 d . . . . .
C8 C 0.1603(3) 0.71641(14) 0.29854(12) 0.0271(5) Uani 1 1 d . . . . .
H8 H 0.098721 0.749459 0.318500 0.032 Uiso 1 1 calc R U . . .
C9 C 0.2862(3) 0.68423(13) 0.33971(11) 0.0237(5) Uani 1 1 d . . . . .
C10 C 0.3756(3) 0.63640(14) 0.31018(12) 0.0269(5) Uani 1 1 d . . . . .
H10 H 0.461578 0.614280 0.338129 0.032 Uiso 1 1 calc R U . . .
C11 C -0.1311(3) 0.6766(2) 0.15323(18) 0.0551(9) Uani 1 1 d . . . . .
H11A H -0.220058 0.700375 0.125397 0.083 Uiso 1 1 calc R U . . .
H11B H -0.161749 0.646105 0.188885 0.083 Uiso 1 1 calc R U . . .
H11C H -0.082142 0.644042 0.124620 0.083 Uiso 1 1 calc R U . . .
C12 C 0.0209(4) 0.7883(2) 0.13016(18) 0.0621(10) Uani 1 1 d . . . . .
H12A H 0.074108 0.758103 0.101494 0.093 Uiso 1 1 calc R U . . .
H12B H 0.086137 0.829555 0.151169 0.093 Uiso 1 1 calc R U . . .
H12C H -0.070933 0.809483 0.102335 0.093 Uiso 1 1 calc R U . . .
C13 C -0.1054(4) 0.7878(2) 0.22799(15) 0.0553(9) Uani 1 1 d . . . . .
H13A H -0.040074 0.829401 0.248090 0.083 Uiso 1 1 calc R U . . .
H13B H -0.134264 0.757410 0.264150 0.083 Uiso 1 1 calc R U . . .
H13C H -0.196009 0.808412 0.198785 0.083 Uiso 1 1 calc R U . . .
C14 C -0.0209(3) 0.73792(16) 0.18570(12) 0.0327(6) Uani 1 1 d . . . . .
C15 C 0.3157(3) 0.69695(13) 0.41707(11) 0.0241(5) Uani 1 1 d . . . . .
H15 H 0.237375 0.667938 0.435083 0.029 Uiso 1 1 calc R U . . .
C16 C 0.3038(3) 0.77871(14) 0.43758(11) 0.0237(5) Uani 1 1 d . . . . .
C17 C 0.1694(3) 0.81004(15) 0.44935(12) 0.0280(5) Uani 1 1 d . . . . .
H17 H 0.081110 0.779714 0.443015 0.034 Uiso 1 1 calc R U . . .
C18 C 0.1629(3) 0.88413(15) 0.46998(12) 0.0300(5) Uani 1 1 d . . . . .
H18 H 0.070301 0.905012 0.476660 0.036 Uiso 1 1 calc R U . . .
C19 C 0.2924(3) 0.92803(15) 0.48092(13) 0.0314(6) Uani 1 1 d . . . . .
H19 H 0.288383 0.978970 0.495520 0.038 Uiso 1 1 calc R U . . .
C20 C 0.4280(3) 0.89818(14) 0.47073(12) 0.0286(5) Uani 1 1 d . . . . .
H20 H 0.516534 0.928322 0.478637 0.034 Uiso 1 1 calc R U . . .
C21 C 0.4328(3) 0.82417(14) 0.44895(11) 0.0236(5) Uani 1 1 d . . . . .
C22 C 0.5923(3) 0.71095(13) 0.45740(11) 0.0243(5) Uani 1 1 d . . . . .
C23 C 0.4671(3) 0.66754(14) 0.45249(11) 0.0251(5) Uani 1 1 d . . . . .
C24 C 0.4722(3) 0.59511(14) 0.48756(13) 0.0306(6) Uani 1 1 d . . . . .
H24 H 0.566825 0.576655 0.510933 0.037 Uiso 1 1 calc R U . . .
C25 C 0.7487(3) 0.68414(14) 0.48395(12) 0.0269(5) Uani 1 1 d . . . . .
C26 C 0.8037(3) 0.62070(16) 0.45596(13) 0.0364(6) Uani 1 1 d . . . . .
H26 H 0.740263 0.593305 0.420827 0.044 Uiso 1 1 calc R U . . .
C27 C 0.9510(3) 0.59736(18) 0.47926(15) 0.0443(7) Uani 1 1 d . . . . .
H27 H 0.988729 0.554718 0.459202 0.053 Uiso 1 1 calc R U . . .
C28 C 1.0430(3) 0.63559(19) 0.53131(16) 0.0451(8) Uani 1 1 d . . . . .
H28 H 1.143484 0.618960 0.547410 0.054 Uiso 1 1 calc R U . . .
C29 C 0.9890(3) 0.69795(18) 0.55990(14) 0.0404(7) Uani 1 1 d . . . . .
H29 H 1.052078 0.723958 0.596090 0.049 Uiso 1 1 calc R U . . .
C30 C 0.8427(3) 0.72307(15) 0.53614(12) 0.0307(6) Uani 1 1 d . . . . .
H30 H 0.806722 0.766735 0.555438 0.037 Uiso 1 1 calc R U . . .
C31 C 0.3324(4) 0.9705(2) 0.14668(15) 0.0509(8) Uani 1 1 d . . . . .
H31A H 0.350152 0.940513 0.108010 0.076 Uiso 1 1 calc R U . . .
H31B H 0.363965 1.022858 0.141777 0.076 Uiso 1 1 calc R U . . .
H31C H 0.224930 0.969366 0.148122 0.076 Uiso 1 1 calc R U . . .
C32 C 0.4221(3) 0.93751(16) 0.21173(13) 0.0352(6) Uani 1 1 d . . . . .
C33 C 0.4275(3) 0.86017(16) 0.22191(13) 0.0359(6) Uani 1 1 d . . . . .
H33 H 0.374983 0.827769 0.187495 0.043 Uiso 1 1 calc R U . . .
C34 C 0.5079(3) 0.82901(16) 0.28128(13) 0.0335(6) Uani 1 1 d . . . . .
H34 H 0.512344 0.775703 0.287411 0.040 Uiso 1 1 calc R U . . .
C35 C 0.5822(3) 0.87699(14) 0.33183(12) 0.0274(5) Uani 1 1 d . . . . .
C36 C 0.5774(3) 0.95481(16) 0.32343(14) 0.0354(6) Uani 1 1 d . . . . .
H36 H 0.627533 0.987326 0.358338 0.042 Uiso 1 1 calc R U . . .
C37 C 0.4975(3) 0.98426(16) 0.26263(14) 0.0392(6) Uani 1 1 d . . . . .
H37 H 0.494632 1.037480 0.255912 0.047 Uiso 1 1 calc R U . . .
N1 N 0.5726(2) 0.78862(11) 0.44131(10) 0.0249(4) Uani 1 1 d . . . . .
O1 O 0.1745(2) 0.63697(13) 0.13311(9) 0.0438(5) Uani 1 1 d . . . . .
H1 H 0.190258 0.591032 0.126349 0.066 Uiso 1 1 calc DR U . . .
O2 O 0.3594(2) 0.55707(11) 0.48812(11) 0.0437(5) Uani 1 1 d . . . . .
O3 O 0.7933(2) 0.78213(11) 0.38391(9) 0.0346(4) Uani 1 1 d . . . . .
O4 O 0.7597(2) 0.89699(11) 0.44910(9) 0.0359(4) Uani 1 1 d . . . . .
S1 S 0.69574(6) 0.83704(4) 0.40449(3) 0.02735(17) Uani 1 1 d . . . . .

loop_
_atom_site_aniso_label
_atom_site_aniso_U_11
_atom_site_aniso_U_22
_atom_site_aniso_U_33
_atom_site_aniso_U_23
_atom_site_aniso_U_13
_atom_site_aniso_U_12
C1 0.0467(19) 0.053(2) 0.0574(19) -0.0223(15) 0.0151(15) 0.0035(15)
C2 0.0398(18) 0.077(2) 0.0535(18) 0.0058(17) 0.0245(15) 0.0105(16)
C3 0.0339(16) 0.066(2) 0.0485(17) -0.0118(15) 0.0055(13) 0.0200(15)
C4 0.0262(14) 0.0478(17) 0.0339(13) -0.0084(12) 0.0071(11) 0.0042(12)
C5 0.0213(12) 0.0364(15) 0.0289(12) -0.0046(10) 0.0063(9) -0.0037(10)
C6 0.0227(12) 0.0415(16) 0.0234(11) -0.0027(10) 0.0054(9) -0.0032(11)
C7 0.0208(12) 0.0344(14) 0.0273(11) 0.0005(10) 0.0047(9) -0.0033(10)
C8 0.0223(12) 0.0312(14) 0.0279(11) -0.0012(10) 0.0054(9) 0.0007(10)
C9 0.0201(11) 0.0239(12) 0.0273(11) -0.0006(9) 0.0047(9) -0.0032(9)
C10 0.0202(12) 0.0297(13) 0.0307(12) -0.0002(10) 0.0048(9) -0.0019(10)
C11 0.0270(15) 0.071(2) 0.060(2) -0.0015(17) -0.0086(14) -0.0003(15)
C12 0.0427(19) 0.087(3) 0.058(2) 0.0373(19) 0.0114(15) 0.0136(18)
C13 0.0446(18) 0.080(3) 0.0376(15) -0.0006(15) -0.0007(13) 0.0296(17)
C14 0.0216(13) 0.0497(17) 0.0262(12) 0.0037(11) 0.0029(10) 0.0045(11)
C15 0.0193(12) 0.0258(13) 0.0271(11) 0.0004(9) 0.0042(9) -0.0009(9)
C16 0.0206(12) 0.0290(13) 0.0207(10) 0.0005(9) 0.0026(9) -0.0002(9)
C17 0.0200(12) 0.0348(14) 0.0294(12) 0.0001(10) 0.0055(9) -0.0001(10)
C18 0.0225(13) 0.0344(14) 0.0345(13) -0.0007(10) 0.0089(10) 0.0053(10)
C19 0.0281(14) 0.0288(13) 0.0379(13) -0.0040(11) 0.0078(10) 0.0036(11)
C20 0.0227(13) 0.0269(13) 0.0365(13) -0.0017(10) 0.0068(10) -0.0015(10)
C21 0.0168(11) 0.0309(13) 0.0239(11) -0.0001(9) 0.0059(9) 0.0024(9)
C22 0.0232(12) 0.0279(13) 0.0215(10) -0.0022(9) 0.0038(9) 0.0028(10)
C23 0.0222(12) 0.0259(13) 0.0257(11) -0.0040(9) 0.0010(9) 0.0019(10)
C24 0.0291(14) 0.0266(14) 0.0348(13) 0.0005(10) 0.0035(10) 0.0018(11)
C25 0.0210(12) 0.0320(14) 0.0281(11) 0.0041(10) 0.0055(9) 0.0030(10)
C26 0.0364(15) 0.0376(16) 0.0353(13) -0.0008(11) 0.0074(11) 0.0091(12)
C27 0.0415(17) 0.0442(17) 0.0519(17) 0.0124(13) 0.0208(14) 0.0189(14)
C28 0.0208(13) 0.061(2) 0.0550(17) 0.0237(15) 0.0107(12) 0.0098(13)
C29 0.0206(13) 0.0568(19) 0.0417(14) 0.0109(13) 0.0008(11) -0.0043(12)
C30 0.0234(13) 0.0359(14) 0.0330(13) 0.0017(10) 0.0063(10) -0.0026(10)
C31 0.057(2) 0.057(2) 0.0386(15) 0.0105(14) 0.0099(14) 0.0187(16)
C32 0.0318(14) 0.0415(16) 0.0349(13) 0.0060(11) 0.0130(11) 0.0072(12)
C33 0.0319(14) 0.0430(16) 0.0328(13) -0.0004(11) 0.0064(11) 0.0001(12)
C34 0.0326(14) 0.0316(14) 0.0368(13) 0.0043(11) 0.0079(11) 0.0001(11)
C35 0.0195(12) 0.0334(14) 0.0316(12) 0.0029(10) 0.0101(10) -0.0001(10)
C36 0.0332(15) 0.0329(15) 0.0411(14) 0.0004(11) 0.0098(11) -0.0013(11)
C37 0.0437(17) 0.0294(15) 0.0469(15) 0.0064(12) 0.0149(13) 0.0046(12)
N1 0.0179(10) 0.0266(11) 0.0313(10) 0.0005(8) 0.0079(8) 0.0022(8)
O1 0.0386(11) 0.0655(14) 0.0258(9) -0.0098(9) 0.0030(8) 0.0109(10)
O2 0.0337(11) 0.0299(11) 0.0666(13) 0.0052(9) 0.0078(9) -0.0011(9)
O3 0.0243(9) 0.0438(11) 0.0390(10) 0.0065(8) 0.0145(7) 0.0082(8)
O4 0.0240(9) 0.0376(11) 0.0450(10) -0.0035(8) 0.0039(8) -0.0072(8)
S1 0.0176(3) 0.0323(3) 0.0330(3) 0.0021(2) 0.0071(2) -0.0001(2)

loop_
_atom_type_symbol
_atom_type_description
_atom_type_scat_dispersion_real
_atom_type_scat_dispersion_imag
_atom_type_scat_source
C C 0.0137 0.0067 'International Tables Vol C Tables 4.2.6.8 and 6.1.1.4'
H H 0.0000 0.0000 'International Tables Vol C Tables 4.2.6.8 and 6.1.1.4'
N N 0.0241 0.0134 'International Tables Vol C Tables 4.2.6.8 and 6.1.1.4'
O O 0.0389 0.0241 'International Tables Vol C Tables 4.2.6.8 and 6.1.1.4'
S S 0.2925 0.4295 'International Tables Vol C Tables 4.2.6.8 and 6.1.1.4'

loop_
_geom_angle_atom_site_label_1
_geom_angle_atom_site_label_2
_geom_angle_atom_site_label_3
_geom_angle
_geom_angle_site_symmetry_1
_geom_angle_site_symmetry_3
_geom_angle_publ_flag
C4 C1 H1A 109.5 . . ?
C4 C1 H1B 109.5 . . ?
H1A C1 H1B 109.5 . . ?
C4 C1 H1C 109.5 . . ?
H1A C1 H1C 109.5 . . ?
H1B C1 H1C 109.5 . . ?
C4 C2 H2A 109.5 . . ?
C4 C2 H2B 109.5 . . ?
H2A C2 H2B 109.5 . . ?
C4 C2 H2C 109.5 . . ?
H2A C2 H2C 109.5 . . ?
H2B C2 H2C 109.5 . . ?
C4 C3 H3A 109.5 . . ?
C4 C3 H3B 109.5 . . ?
H3A C3 H3B 109.5 . . ?
C4 C3 H3C 109.5 . . ?
H3A C3 H3C 109.5 . . ?
H3B C3 H3C 109.5 . . ?
C3 C4 C1 106.1(3) . . ?
C3 C4 C2 106.6(2) . . ?
C1 C4 C2 110.1(2) . . ?
C3 C4 C5 111.5(2) . . ?
C1 C4 C5 110.8(2) . . ?
C2 C4 C5 111.6(2) . . ?
C10 C5 C6 116.7(2) . . ?
C10 C5 C4 120.5(2) . . ?
C6 C5 C4 122.7(2) . . ?
O1 C6 C5 120.2(2) . . ?
O1 C6 C7 117.2(2) . . ?
C5 C6 C7 122.6(2) . . ?
C8 C7 C6 117.0(2) . . ?
C8 C7 C14 120.8(2) . . ?
C6 C7 C14 122.2(2) . . ?
C9 C8 C7 122.5(2) . . ?
C9 C8 H8 118.7 . . ?
C7 C8 H8 118.7 . . ?
C10 C9 C8 118.4(2) . . ?
C10 C9 C15 121.5(2) . . ?
C8 C9 C15 119.9(2) . . ?
C9 C10 C5 122.7(2) . . ?
C9 C10 H10 118.6 . . ?
C5 C10 H10 118.6 . . ?
C14 C11 H11A 109.5 . . ?
C14 C11 H11B 109.5 . . ?
H11A C11 H11B 109.5 . . ?
C14 C11 H11C 109.5 . . ?
H11A C11 H11C 109.5 . . ?
H11B C11 H11C 109.5 . . ?
C14 C12 H12A 109.5 . . ?
C14 C12 H12B 109.5 . . ?
H12A C12 H12B 109.5 . . ?
C14 C12 H12C 109.5 . . ?
H12A C12 H12C 109.5 . . ?
H12B C12 H12C 109.5 . . ?
C14 C13 H13A 109.5 . . ?
C14 C13 H13B 109.5 . . ?
H13A C13 H13B 109.5 . . ?
C14 C13 H13C 109.5 . . ?
H13A C13 H13C 109.5 . . ?
H13B C13 H13C 109.5 . . ?
C11 C14 C13 106.8(3) . . ?
C11 C14 C12 109.6(3) . . ?
C13 C14 C12 107.0(3) . . ?
C11 C14 C7 110.6(2) . . ?
C13 C14 C7 112.0(2) . . ?
C12 C14 C7 110.7(2) . . ?
C23 C15 C16 107.96(19) . . ?
C23 C15 C9 112.71(19) . . ?
C16 C15 C9 114.01(19) . . ?
C23 C15 H15 107.3 . . ?
C16 C15 H15 107.3 . . ?
C9 C15 H15 107.3 . . ?
C21 C16 C17 118.2(2) . . ?
C21 C16 C15 119.4(2) . . ?
C17 C16 C15 122.4(2) . . ?
C18 C17 C16 121.1(2) . . ?
C18 C17 H17 119.4 . . ?
C16 C17 H17 119.4 . . ?
C17 C18 C19 119.6(2) . . ?
C17 C18 H18 120.2 . . ?
C19 C18 H18 120.2 . . ?
C20 C19 C18 120.6(2) . . ?
C20 C19 H19 119.7 . . ?
C18 C19 H19 119.7 . . ?
C21 C20 C19 119.4(2) . . ?
C21 C20 H20 120.3 . . ?
C19 C20 H20 120.3 . . ?
C20 C21 C16 121.1(2) . . ?
C20 C21 N1 121.8(2) . . ?
C16 C21 N1 117.0(2) . . ?
C23 C22 N1 117.8(2) . . ?
C23 C22 C25 124.6(2) . . ?
N1 C22 C25 117.3(2) . . ?
C22 C23 C24 121.0(2) . . ?
C22 C23 C15 120.6(2) . . ?
C24 C23 C15 118.0(2) . . ?
O2 C24 C23 122.7(2) . . ?
O2 C24 H24 118.7 . . ?
C23 C24 H24 118.7 . . ?
C26 C25 C30 119.2(2) . . ?
C26 C25 C22 120.2(2) . . ?
C30 C25 C22 120.6(2) . . ?
C27 C26 C25 120.1(3) . . ?
C27 C26 H26 120.0 . . ?
C25 C26 H26 120.0 . . ?
C28 C27 C26 120.5(3) . . ?
C28 C27 H27 119.7 . . ?
C26 C27 H27 119.7 . . ?
C29 C28 C27 119.8(3) . . ?
C29 C28 H28 120.1 . . ?
C27 C28 H28 120.1 . . ?
C28 C29 C30 120.4(3) . . ?
C28 C29 H29 119.8 . . ?
C30 C29 H29 119.8 . . ?
C29 C30 C25 120.0(3) . . ?
C29 C30 H30 120.0 . . ?
C25 C30 H30 120.0 . . ?
C32 C31 H31A 109.5 . . ?
C32 C31 H31B 109.5 . . ?
H31A C31 H31B 109.5 . . ?
C32 C31 H31C 109.5 . . ?
H31A C31 H31C 109.5 . . ?
H31B C31 H31C 109.5 . . ?
C33 C32 C37 118.9(3) . . ?
C33 C32 C31 120.4(3) . . ?
C37 C32 C31 120.7(3) . . ?
C34 C33 C32 121.3(3) . . ?
C34 C33 H33 119.4 . . ?
C32 C33 H33 119.4 . . ?
C33 C34 C35 118.9(3) . . ?
C33 C34 H34 120.5 . . ?
C35 C34 H34 120.5 . . ?
C34 C35 C36 121.2(2) . . ?
C34 C35 S1 118.7(2) . . ?
C36 C35 S1 119.9(2) . . ?
C37 C36 C35 118.4(3) . . ?
C37 C36 H36 120.8 . . ?
C35 C36 H36 120.8 . . ?
C32 C37 C36 121.3(3) . . ?
C32 C37 H37 119.3 . . ?
C36 C37 H37 119.3 . . ?
C22 N1 C21 118.04(18) . . ?
C22 N1 S1 121.87(15) . . ?
C21 N1 S1 119.61(16) . . ?
C6 O1 H1 109.5 . . ?
O3 S1 O4 119.10(12) . . ?
O3 S1 N1 106.46(10) . . ?
O4 S1 N1 108.70(10) . . ?
O3 S1 C35 109.02(11) . . ?
O4 S1 C35 108.67(12) . . ?
N1 S1 C35 103.82(10) . . ?

loop_
_geom_bond_atom_site_label_1
_geom_bond_atom_site_label_2
_geom_bond_distance
_geom_bond_site_symmetry_2
_geom_bond_publ_flag
C1 C4 1.544(4) . ?
C1 H1A 0.9800 . ?
C1 H1B 0.9800 . ?
C1 H1C 0.9800 . ?
C2 C4 1.546(4) . ?
C2 H2A 0.9800 . ?
C2 H2B 0.9800 . ?
C2 H2C 0.9800 . ?
C3 C4 1.536(4) . ?
C3 H3A 0.9800 . ?
C3 H3B 0.9800 . ?
C3 H3C 0.9800 . ?
C4 C5 1.546(3) . ?
C5 C10 1.396(3) . ?
C5 C6 1.409(4) . ?
C6 O1 1.381(3) . ?
C6 C7 1.408(4) . ?
C7 C8 1.391(3) . ?
C7 C14 1.542(3) . ?
C8 C9 1.391(3) . ?
C8 H8 0.9500 . ?
C9 C10 1.384(3) . ?
C9 C15 1.541(3) . ?
C10 H10 0.9500 . ?
C11 C14 1.529(4) . ?
C11 H11A 0.9800 . ?
C11 H11B 0.9800 . ?
C11 H11C 0.9800 . ?
C12 C14 1.533(4) . ?
C12 H12A 0.9800 . ?
C12 H12B 0.9800 . ?
C12 H12C 0.9800 . ?
C13 C14 1.531(4) . ?
C13 H13A 0.9800 . ?
C13 H13B 0.9800 . ?
C13 H13C 0.9800 . ?
C15 C23 1.507(3) . ?
C15 C16 1.513(3) . ?
C15 H15 1.0000 . ?
C16 C21 1.400(3) . ?
C16 C17 1.400(3) . ?
C17 C18 1.378(4) . ?
C17 H17 0.9500 . ?
C18 C19 1.388(4) . ?
C18 H18 0.9500 . ?
C19 C20 1.389(4) . ?
C19 H19 0.9500 . ?
C20 C21 1.383(3) . ?
C20 H20 0.9500 . ?
C21 N1 1.449(3) . ?
C22 C23 1.357(3) . ?
C22 N1 1.413(3) . ?
C22 C25 1.489(3) . ?
C23 C24 1.458(3) . ?
C24 O2 1.225(3) . ?
C24 H24 0.9500 . ?
C25 C26 1.391(4) . ?
C25 C30 1.395(4) . ?
C26 C27 1.387(4) . ?
C26 H26 0.9500 . ?
C27 C28 1.379(5) . ?
C27 H27 0.9500 . ?
C28 C29 1.377(4) . ?
C28 H28 0.9500 . ?
C29 C30 1.390(4) . ?
C29 H29 0.9500 . ?
C30 H30 0.9500 . ?
C31 C32 1.513(4) . ?
C31 H31A 0.9800 . ?
C31 H31B 0.9800 . ?
C31 H31C 0.9800 . ?
C32 C33 1.382(4) . ?
C32 C37 1.386(4) . ?
C33 C34 1.384(4) . ?
C33 H33 0.9500 . ?
C34 C35 1.391(4) . ?
C34 H34 0.9500 . ?
C35 C36 1.385(4) . ?
C35 S1 1.759(2) . ?
C36 C37 1.392(4) . ?
C36 H36 0.9500 . ?
C37 H37 0.9500 . ?
N1 S1 1.6892(19) . ?
O1 H1 0.8400 . ?
O3 S1 1.4283(18) . ?
O4 S1 1.4342(19) . ?
